data_2228097
loop_
_publ_author_name
'Keng, Thy Chun'
'Lo, Kong Mun'
'Ng, Seik Weng'

_publ_section_title
;
 Tris(2-chlorobenzyl)(1<i>H</i>-1,2,4-triazole-5-thiolato-\k<i>S</i>)tin(IV)--tris(2-chlorobenzyl)(4<i>H</i>-1,2,4-triazole-3-thiolato-\k<i>S</i>)tin(IV)
 (1/1)
;
_journal_coeditor_code XU5006
_journal_issue 9
_journal_name_full 'Acta Crystallographica Section E'
_journal_page_first m1064
_journal_paper_doi 10.1107/S160053681003076X
_journal_volume 66
_journal_year 2010
_chemical_formula_iupac '[Sn (C7 H6 Cl)3 (C2 H2 N3 S)]'
_chemical_formula_moiety 'C23 H20 Cl3 N3 S Sn'
_chemical_formula_sum 'C23 H20 Cl3 N3 S Sn'
_chemical_formula_weight 595.52
_chemical_name_systematic
;
Tris(2-chlorobenzyl)(1<i>H</i>-1,2,4-triazole-5-thiolato-\k<i>S</i>)tin(IV)--
tris(2-chlorobenzyl)(4<i>H</i>-1,2,4-triazole-3-thiolato-\k<i>S</i>)tin(IV)
(1/1)
;
_space_group_IT_number 2
_symmetry_cell_setting triclinic
_symmetry_space_group_name_Hall '-P 1'
_symmetry_space_group_name_H-M 'P -1'
_atom_sites_solution_hydrogens geom
_atom_sites_solution_primary direct
_atom_sites_solution_secondary difmap
_audit_creation_method SHELXL-97
_cell_angle_alpha 83.06(2)
_cell_angle_beta 79.200(18)
_cell_angle_gamma 68.559(18)
_cell_formula_units_Z 4
_cell_length_a 9.696(6)
_cell_length_b 11.385(5)
_cell_length_c 23.670(11)
_cell_measurement_reflns_used 9913
_cell_measurement_temperature 100(2)
_cell_measurement_theta_max 28.3
_cell_measurement_theta_min 2.2
_cell_volume 2385(2)
_computing_cell_refinement 'SAINT (Bruker, 2009)'
_computing_data_collection 'APEX2 (Bruker, 2009)'
_computing_data_reduction 'SAINT (Bruker, 2009)'
_computing_molecular_graphics 'X-SEED (Barbour, 2001)'
_computing_publication_material 'publCIF (Westrip, 2010)'
_computing_structure_refinement 'SHELXL97 (Sheldrick, 2008)'
_computing_structure_solution 'SHELXS97 (Sheldrick, 2008)'
_diffrn_ambient_temperature 100(2)
_diffrn_measured_fraction_theta_full 0.983
_diffrn_measured_fraction_theta_max 0.983
_diffrn_measurement_device_type 'Bruker SMART APEX diffractometer'
_diffrn_measurement_method '\w scans'
_diffrn_radiation_monochromator graphite
_diffrn_radiation_source 'fine-focus sealed tube'
_diffrn_radiation_type MoK\a
_diffrn_radiation_wavelength 0.71073
_diffrn_reflns_av_R_equivalents 0.0314
_diffrn_reflns_av_sigmaI/netI 0.0446
_diffrn_reflns_limit_h_max 12
_diffrn_reflns_limit_h_min -12
_diffrn_reflns_limit_k_max 14
_diffrn_reflns_limit_k_min -14
_diffrn_reflns_limit_l_max 30
_diffrn_reflns_limit_l_min -28
_diffrn_reflns_number 22480
_diffrn_reflns_theta_full 27.50
_diffrn_reflns_theta_max 27.50
_diffrn_reflns_theta_min 0.88
_diffrn_standards_decay_% 0
_diffrn_standards_interval_count 0
_diffrn_standards_interval_time 0
_diffrn_standards_number 0
_exptl_absorpt_coefficient_mu 1.511
_exptl_absorpt_correction_T_max 0.8050
_exptl_absorpt_correction_T_min 0.6198
_exptl_absorpt_correction_type multi-scan
_exptl_absorpt_process_details '(SADABS; Sheldrick, 1996)'
_exptl_crystal_colour Colorless
_exptl_crystal_density_diffrn 1.658
_exptl_crystal_density_method 'not measured'
_exptl_crystal_description Polycrystals
_exptl_crystal_F_000 1184
_exptl_crystal_size_max 0.35
_exptl_crystal_size_mid 0.25
_exptl_crystal_size_min 0.15
_refine_diff_density_max 1.410
_refine_diff_density_min -0.814
_refine_ls_extinction_method none
_refine_ls_goodness_of_fit_ref 1.006
_refine_ls_hydrogen_treatment constr
_refine_ls_matrix_type full
_refine_ls_number_parameters 560
_refine_ls_number_reflns 10780
_refine_ls_number_restraints 104
_refine_ls_restrained_S_all 1.005
_refine_ls_R_factor_all 0.0416
_refine_ls_R_factor_gt 0.0341
_refine_ls_shift/su_max 0.001
_refine_ls_shift/su_mean 0.001
_refine_ls_structure_factor_coef Fsqd
_refine_ls_weighting_details 'calc w=1/[\s^2^(Fo^2^)+(0.0391P)^2^+3.8486P] where P=(Fo^2^+2Fc^2^)/3'
_refine_ls_weighting_scheme calc
_refine_ls_wR_factor_gt 0.0849
_refine_ls_wR_factor_ref 0.0905
_reflns_number_gt 9232
_reflns_number_total 10780
_reflns_threshold_expression I>2\s(I)
_cod_data_source_file xu5006.cif
_cod_data_source_block I
_cod_database_code 2228097
_cod_database_fobs_code 2228097

loop_
_symmetry_equiv_pos_as_xyz
'x, y, z'
'-x, -y, -z'

loop_
_atom_site_type_symbol
_atom_site_label
_atom_site_fract_x
_atom_site_fract_y
_atom_site_fract_z
_atom_site_U_iso_or_equiv
_atom_site_adp_type
_atom_site_calc_flag
_atom_site_refinement_flags
_atom_site_occupancy
_atom_site_disorder_assembly
_atom_site_disorder_group
Sn Sn1 0.64284(2) 0.717035(18) 0.636789(9) 0.01646(6) Uani d . 1 . .
Sn Sn2 0.82300(2) 0.96070(2) 0.862329(9) 0.02124(6) Uani d D 1 . .
Cl Cl1 0.62336(10) 0.70680(8) 0.46944(4) 0.03049(18) Uani d . 1 . .
Cl Cl2 0.33404(9) 0.65825(8) 0.75698(4) 0.03087(18) Uani d . 1 . .
Cl Cl3 1.04011(8) 0.67040(7) 0.67373(4) 0.02481(16) Uani d . 1 . .
Cl Cl4 0.5643(5) 0.7542(3) 0.85926(18) 0.0329(5) Uani d PD 0.730(10) A 1
Cl Cl4' 0.5454(17) 0.7760(9) 0.8523(6) 0.0329(5) Uani d PD 0.27 A 2
Cl Cl5 0.89631(14) 0.75253(11) 0.99446(4) 0.0507(3) Uani d . 1 . .
Cl Cl6 0.7594(2) 1.12134(15) 1.00302(6) 0.0495(4) Uani d PD 0.730(10) A 1
Cl Cl6' 0.8829(6) 1.0551(4) 0.98374(18) 0.0495(4) Uani d PDU 0.27 . 2
S S1 0.54143(8) 0.95007(7) 0.63370(3) 0.02102(15) Uani d . 1 . .
S S2 0.75356(9) 0.97103(9) 0.76652(3) 0.02605(17) Uani d . 1 A .
N N1 0.8550(3) 0.9981(2) 0.51761(11) 0.0189(5) Uani d . 1 . .
N N2 0.7975(3) 0.9781(2) 0.57403(11) 0.0175(5) Uani d . 1 . .
H H2 0.8399 0.9692 0.6039 0.021 Uiso calc R 1 . .
N N3 0.6304(3) 0.9951(2) 0.51800(11) 0.0185(5) Uani d . 1 . .
N N4 1.0966(3) 0.9713(3) 0.65034(11) 0.0222(5) Uani d . 1 A .
N N5 0.9523(3) 0.9742(2) 0.66902(11) 0.0193(5) Uani d . 1 A .
N N6 1.0439(3) 0.9690(2) 0.74744(11) 0.0191(5) Uani d . 1 A .
H H6 1.0547 0.9679 0.7828 0.023 Uiso calc R 1 . .
C C1 0.8193(3) 0.6591(3) 0.56364(13) 0.0201(6) Uani d . 1 . .
H H1A 0.8068 0.7297 0.5339 0.024 Uiso calc R 1 . .
H H1B 0.9180 0.6384 0.5760 0.024 Uiso calc R 1 . .
C C2 0.8145(3) 0.5466(3) 0.53875(13) 0.0193(6) Uani d . 1 . .
C C3 0.7299(3) 0.5566(3) 0.49549(14) 0.0221(6) Uani d . 1 . .
C C4 0.7265(4) 0.4518(3) 0.47200(15) 0.0258(7) Uani d . 1 . .
H H4 0.6698 0.4624 0.4419 0.031 Uiso calc R 1 . .
C C5 0.8065(4) 0.3317(3) 0.49289(16) 0.0285(7) Uani d . 1 . .
H H5 0.8041 0.2593 0.4775 0.034 Uiso calc R 1 . .
C C6 0.8897(4) 0.3182(3) 0.53623(15) 0.0268(7) Uani d . 1 . .
H H6A 0.9438 0.2360 0.5510 0.032 Uiso calc R 1 . .
C C7 0.8948(3) 0.4238(3) 0.55845(14) 0.0227(6) Uani d . 1 . .
H H7 0.9542 0.4124 0.5877 0.027 Uiso calc R 1 . .
C C8 0.4607(3) 0.6561(3) 0.62835(15) 0.0225(6) Uani d . 1 . .
H H8A 0.3640 0.7207 0.6434 0.027 Uiso calc R 1 . .
H H8B 0.4611 0.6488 0.5871 0.027 Uiso calc R 1 . .
C C9 0.4733(3) 0.5316(3) 0.66031(14) 0.0212(6) Uani d . 1 . .
C C10 0.4184(3) 0.5209(3) 0.71877(15) 0.0236(7) Uani d . 1 . .
C C11 0.4267(4) 0.4066(3) 0.74811(16) 0.0287(7) Uani d . 1 . .
H H11 0.3848 0.4037 0.7877 0.034 Uiso calc R 1 . .
C C12 0.4971(4) 0.2957(3) 0.71903(17) 0.0317(8) Uani d . 1 . .
H H12 0.5040 0.2163 0.7386 0.038 Uiso calc R 1 . .
C C13 0.5569(4) 0.3018(3) 0.66141(17) 0.0300(8) Uani d . 1 . .
H H13 0.6071 0.2263 0.6415 0.036 Uiso calc R 1 . .
C C14 0.5437(3) 0.4178(3) 0.63259(15) 0.0246(7) Uani d . 1 . .
H H14 0.5836 0.4204 0.5928 0.029 Uiso calc R 1 . .
C C15 0.7312(3) 0.6453(3) 0.71648(14) 0.0225(6) Uani d . 1 . .
H H15A 0.7609 0.7092 0.7309 0.027 Uiso calc R 1 . .
H H15B 0.6532 0.6274 0.7460 0.027 Uiso calc R 1 . .
C C16 0.8643(3) 0.5269(3) 0.70591(13) 0.0212(6) Uani d . 1 . .
C C17 1.0099(3) 0.5266(3) 0.68595(14) 0.0213(6) Uani d . 1 . .
C C18 1.1331(4) 0.4161(3) 0.67527(15) 0.0254(7) Uani d . 1 . .
H H18 1.2305 0.4194 0.6622 0.030 Uiso calc R 1 . .
C C19 1.1113(4) 0.3010(3) 0.68398(16) 0.0307(8) Uani d . 1 . .
H H19 1.1941 0.2246 0.6770 0.037 Uiso calc R 1 . .
C C20 0.9681(4) 0.2977(3) 0.70295(16) 0.0292(7) Uani d . 1 . .
H H20 0.9529 0.2189 0.7088 0.035 Uiso calc R 1 . .
C C21 0.8477(4) 0.4085(3) 0.71337(14) 0.0247(7) Uani d . 1 . .
H H21 0.7505 0.4044 0.7260 0.030 Uiso calc R 1 . .
C C22 0.6639(3) 0.9754(3) 0.57264(13) 0.0160(5) Uani d . 1 . .
C C23 0.7537(3) 1.0078(3) 0.48527(13) 0.0196(6) Uani d . 1 . .
H H23 0.7663 1.0218 0.4445 0.024 Uiso calc R 1 . .
C C24 0.6163(7) 0.955(2) 0.9154(3) 0.023(2) Uani d PDU 0.730(10) A 1
H H24A 0.6316 0.8675 0.9309 0.028 Uiso calc PR 0.730(10) A 1
H H24B 0.5933 1.0084 0.9486 0.028 Uiso calc PR 0.730(10) A 1
C C25 0.4840(10) 1.0009(6) 0.8834(5) 0.0233(10) Uani d PGDU 0.730(10) A 1
C C26 0.4562(9) 0.9136(4) 0.8551(5) 0.0232(9) Uani d PGDU 0.730(10) A 1
C C27 0.3408(7) 0.9537(3) 0.8223(3) 0.0251(10) Uani d PG 0.730(10) A 1
H H27 0.3218 0.8940 0.8029 0.030 Uiso calc PR 0.730(10) A 1
C C28 0.2531(5) 1.0810(4) 0.8177(2) 0.0253(11) Uani d PGU 0.730(10) A 1
H H28 0.1741 1.1084 0.7953 0.030 Uiso calc PR 0.730(10) A 1
C C29 0.2808(6) 1.1683(3) 0.8460(3) 0.0342(13) Uani d PGU 0.730(10) A 1
H H29 0.2209 1.2553 0.8429 0.041 Uiso calc PR 0.730(10) A 1
C C30 0.3963(9) 1.1282(5) 0.8788(4) 0.0297(11) Uani d PGU 0.730(10) A 1
H H30 0.4153 1.1879 0.8982 0.036 Uiso calc PR 0.730(10) A 1
C C24' 0.6154(19) 0.969(6) 0.9188(9) 0.023(2) Uani d PD 0.27 A 2
H H24C 0.6250 0.8847 0.9375 0.028 Uiso calc PR 0.270(10) A 2
H H24D 0.5946 1.0286 0.9493 0.028 Uiso calc PR 0.270(10) A 2
C C25' 0.489(3) 1.0132(19) 0.8843(15) 0.0233(10) Uani d PGD 0.27 A 2
C C26' 0.448(3) 0.9380(11) 0.8533(14) 0.0232(9) Uani d PGD 0.27 A 2
C C27' 0.325(2) 0.9913(12) 0.8246(10) 0.0251(10) Uani d PG 0.27 A 2
H H27' 0.2972 0.9400 0.8034 0.030 Uiso calc PR 0.270(10) A 2
C C28' 0.2423(17) 1.1199(13) 0.8269(7) 0.0253(11) Uani d PG 0.27 A 2
H H28' 0.1580 1.1563 0.8073 0.030 Uiso calc PR 0.270(10) A 2
C C29' 0.283(2) 1.1950(10) 0.8579(8) 0.0342(13) Uani d PG 0.27 A 2
H H29' 0.2264 1.2829 0.8595 0.041 Uiso calc PR 0.270(10) A 2
C C30' 0.406(3) 1.1417(18) 0.8866(12) 0.0297(11) Uani d PG 0.27 A 2
H H30' 0.4339 1.1931 0.9077 0.036 Uiso calc PR 0.270(10) A 2
C C31 1.0163(4) 0.7921(4) 0.86879(17) 0.0355(8) Uani d . 1 A .
H H31A 1.0840 0.7805 0.8314 0.043 Uiso calc R 1 . .
H H31B 1.0716 0.8012 0.8982 0.043 Uiso calc R 1 . .
C C32 0.9715(4) 0.6791(3) 0.88492(15) 0.0281(7) Uani d . 1 . .
C C33 0.9136(4) 0.6515(4) 0.94113(16) 0.0309(8) Uani d . 1 A .
C C34 0.8664(5) 0.5499(5) 0.9566(2) 0.0546(14) Uani d . 1 . .
H H34 0.8277 0.5334 0.9954 0.066 Uiso calc R 1 A .
C C35 0.8772(7) 0.4727(5) 0.9137(3) 0.075(2) Uani d . 1 A .
H H35 0.8465 0.4015 0.9231 0.090 Uiso calc R 1 . .
C C36 0.9321(7) 0.4986(4) 0.8574(3) 0.0683(18) Uani d . 1 . .
H H36 0.9370 0.4462 0.8282 0.082 Uiso calc R 1 A .
C C37 0.9799(5) 0.5996(4) 0.84321(19) 0.0441(10) Uani d . 1 A .
H H37 1.0193 0.6153 0.8043 0.053 Uiso calc R 1 . .
C C38 0.8610(11) 1.1337(7) 0.8715(5) 0.038(2) Uani d PDU 0.730(10) A 1
H H38A 0.9382 1.1147 0.8967 0.046 Uiso calc PR 0.730(10) A 1
H H38B 0.9007 1.1640 0.8332 0.046 Uiso calc PR 0.730(10) A 1
C C39 0.7219(3) 1.2377(3) 0.89641(13) 0.0305(10) Uani d PGDU 0.730(10) A 1
C C40 0.6696(4) 1.2378(3) 0.95525(12) 0.0314(11) Uani d PGDU 0.730(10) A 1
C C41 0.5421(4) 1.3355(3) 0.97739(11) 0.0455(14) Uani d PGU 0.730(10) A 1
H H41 0.5064 1.3355 1.0176 0.055 Uiso calc PR 0.730(10) A 1
C C42 0.4669(4) 1.4330(3) 0.94069(16) 0.0513(16) Uani d PGU 0.730(10) A 1
H H42 0.3798 1.4998 0.9558 0.062 Uiso calc PR 0.730(10) A 1
C C43 0.5192(4) 1.4329(3) 0.88185(15) 0.0451(13) Uani d PGU 0.730(10) A 1
H H43 0.4678 1.4996 0.8568 0.054 Uiso calc PR 0.730(10) A 1
C C44 0.6467(4) 1.3353(3) 0.85971(10) 0.0289(10) Uani d PGU 0.730(10) A 1
H H44 0.6824 1.3352 0.8195 0.035 Uiso calc PR 0.730(10) A 1
C C38' 0.863(3) 1.137(2) 0.8598(17) 0.038(2) Uani d PD 0.27 A 2
H H38C 0.9621 1.1216 0.8704 0.046 Uiso calc PR 0.270(10) A 2
H H38D 0.8597 1.1789 0.8205 0.046 Uiso calc PR 0.270(10) A 2
C C39' 0.7410(11) 1.2202(10) 0.9021(4) 0.0305(10) Uani d PGD 0.27 A 2
C C40' 0.7423(10) 1.1869(8) 0.9605(4) 0.0314(11) Uani d PGD 0.27 A 2
C C41' 0.6279(13) 1.2578(10) 1.0009(3) 0.0455(14) Uani d PG 0.27 A 2
H H41' 0.6287 1.2350 1.0408 0.055 Uiso calc PR 0.270(10) A 2
C C42' 0.5121(11) 1.3620(10) 0.9829(4) 0.0513(16) Uani d PG 0.27 A 2
H H42' 0.4339 1.4104 1.0105 0.062 Uiso calc PR 0.270(10) A 2
C C43' 0.5108(11) 1.3953(9) 0.9245(5) 0.0451(13) Uani d PG 0.27 A 2
H H43' 0.4317 1.4665 0.9122 0.054 Uiso calc PR 0.270(10) A 2
C C44' 0.6253(13) 1.3244(10) 0.8841(3) 0.0289(10) Uani d PG 0.27 A 2
H H44' 0.6244 1.3472 0.8441 0.035 Uiso calc PR 0.270(10) A 2
C C45 0.9244(3) 0.9717(3) 0.72669(13) 0.0188(6) Uani d . 1 . .
C C46 1.1446(3) 0.9682(3) 0.69898(13) 0.0203(6) Uani d . 1 . .
H H46 1.2430 0.9656 0.7002 0.024 Uiso calc R 1 A .

loop_
_atom_site_aniso_label
_atom_site_aniso_U_11
_atom_site_aniso_U_22
_atom_site_aniso_U_33
_atom_site_aniso_U_12
_atom_site_aniso_U_13
_atom_site_aniso_U_23
Sn1 0.01163(10) 0.01449(10) 0.02346(11) -0.00542(8) -0.00056(7) -0.00253(7)
Sn2 0.01800(11) 0.02336(12) 0.02437(12) -0.00923(9) -0.00485(8) -0.00019(8)
Cl1 0.0314(4) 0.0200(4) 0.0403(5) -0.0047(3) -0.0153(4) -0.0016(3)
Cl2 0.0206(4) 0.0294(4) 0.0421(5) -0.0091(3) 0.0041(3) -0.0138(4)
Cl3 0.0204(4) 0.0200(4) 0.0366(4) -0.0100(3) -0.0051(3) -0.0006(3)
Cl4 0.0486(15) 0.0211(13) 0.0303(13) -0.0117(11) -0.0123(8) 0.0018(9)
Cl4' 0.0486(15) 0.0211(13) 0.0303(13) -0.0117(11) -0.0123(8) 0.0018(9)
Cl5 0.0627(7) 0.0537(7) 0.0326(5) -0.0101(5) -0.0222(5) -0.0013(4)
Cl6 0.0773(10) 0.0460(8) 0.0423(8) -0.0346(8) -0.0306(7) 0.0080(6)
Cl6' 0.0773(10) 0.0460(8) 0.0423(8) -0.0346(8) -0.0306(7) 0.0080(6)
S1 0.0170(3) 0.0154(3) 0.0278(4) -0.0055(3) 0.0039(3) -0.0023(3)
S2 0.0184(4) 0.0399(5) 0.0237(4) -0.0159(3) -0.0053(3) 0.0054(3)
N1 0.0157(12) 0.0193(13) 0.0227(13) -0.0082(10) -0.0029(10) 0.0010(10)
N2 0.0150(12) 0.0202(13) 0.0197(12) -0.0079(10) -0.0057(9) 0.0004(10)
N3 0.0166(12) 0.0160(12) 0.0238(13) -0.0063(10) -0.0056(10) 0.0010(10)
N4 0.0186(13) 0.0233(14) 0.0240(13) -0.0076(11) -0.0018(10) -0.0005(11)
N5 0.0171(12) 0.0220(13) 0.0209(13) -0.0094(10) -0.0034(10) -0.0001(10)
N6 0.0180(12) 0.0207(13) 0.0194(12) -0.0074(10) -0.0048(10) 0.0006(10)
C1 0.0141(13) 0.0236(15) 0.0231(15) -0.0086(12) 0.0025(11) -0.0054(12)
C2 0.0118(13) 0.0190(15) 0.0262(15) -0.0056(11) 0.0028(11) -0.0061(12)
C3 0.0164(14) 0.0185(15) 0.0287(16) -0.0036(12) -0.0018(12) -0.0019(12)
C4 0.0245(16) 0.0232(16) 0.0321(18) -0.0094(14) -0.0043(13) -0.0077(13)
C5 0.0268(17) 0.0204(16) 0.0389(19) -0.0113(14) 0.0041(14) -0.0091(14)
C6 0.0177(15) 0.0185(15) 0.0381(19) -0.0026(12) 0.0038(13) -0.0030(13)
C7 0.0149(14) 0.0228(16) 0.0273(16) -0.0048(12) 0.0023(12) -0.0040(13)
C8 0.0128(14) 0.0195(15) 0.0379(18) -0.0084(12) -0.0041(12) -0.0025(13)
C9 0.0109(13) 0.0173(14) 0.0369(18) -0.0060(11) -0.0030(12) -0.0050(13)
C10 0.0122(13) 0.0195(15) 0.0388(18) -0.0051(12) -0.0004(12) -0.0076(13)
C11 0.0223(16) 0.0274(17) 0.0395(19) -0.0135(14) -0.0051(14) 0.0022(15)
C12 0.0230(17) 0.0204(16) 0.054(2) -0.0091(14) -0.0120(15) 0.0055(15)
C13 0.0160(15) 0.0170(15) 0.057(2) -0.0032(13) -0.0052(15) -0.0094(15)
C14 0.0130(14) 0.0226(16) 0.0385(18) -0.0064(12) -0.0019(12) -0.0057(14)
C15 0.0186(15) 0.0229(16) 0.0248(16) -0.0067(13) -0.0005(12) -0.0032(12)
C16 0.0201(15) 0.0225(16) 0.0221(15) -0.0089(13) -0.0053(12) 0.0023(12)
C17 0.0192(15) 0.0175(15) 0.0281(16) -0.0069(12) -0.0058(12) 0.0002(12)
C18 0.0148(14) 0.0231(16) 0.0362(18) -0.0040(13) -0.0070(13) 0.0020(13)
C19 0.0225(17) 0.0190(16) 0.044(2) 0.0007(13) -0.0085(14) 0.0031(14)
C20 0.0308(18) 0.0195(16) 0.0377(19) -0.0102(14) -0.0086(15) 0.0068(14)
C21 0.0203(15) 0.0245(16) 0.0304(17) -0.0104(13) -0.0053(13) 0.0048(13)
C22 0.0122(13) 0.0126(13) 0.0227(14) -0.0038(11) -0.0020(11) -0.0017(11)
C23 0.0179(14) 0.0171(14) 0.0226(15) -0.0051(12) -0.0035(11) 0.0011(11)
C24 0.0267(16) 0.028(5) 0.0201(18) -0.0167(16) -0.0017(13) -0.005(2)
C25 0.0197(16) 0.034(2) 0.0220(16) -0.0179(17) 0.0001(12) -0.0017(18)
C26 0.0288(19) 0.021(2) 0.0219(17) -0.014(2) -0.0002(14) 0.001(3)
C27 0.029(2) 0.028(3) 0.0266(19) -0.019(3) -0.0029(17) -0.007(3)
C28 0.0201(18) 0.028(3) 0.031(3) -0.010(2) -0.0047(17) -0.010(2)
C29 0.0265(19) 0.028(3) 0.051(4) -0.011(2) -0.005(2) -0.012(2)
C30 0.019(2) 0.037(2) 0.039(3) -0.0146(18) -0.0045(17) -0.008(2)
C24' 0.0267(16) 0.028(5) 0.0201(18) -0.0167(16) -0.0017(13) -0.005(2)
C25' 0.0197(16) 0.034(2) 0.0220(16) -0.0179(17) 0.0001(12) -0.0017(18)
C26' 0.0288(19) 0.021(2) 0.0219(17) -0.014(2) -0.0002(14) 0.001(3)
C27' 0.029(2) 0.028(3) 0.0266(19) -0.019(3) -0.0029(17) -0.007(3)
C28' 0.0201(18) 0.028(3) 0.031(3) -0.010(2) -0.0047(17) -0.010(2)
C29' 0.0265(19) 0.028(3) 0.051(4) -0.011(2) -0.005(2) -0.012(2)
C30' 0.019(2) 0.037(2) 0.039(3) -0.0146(18) -0.0045(17) -0.008(2)
C31 0.0222(17) 0.034(2) 0.043(2) -0.0055(15) -0.0066(15) 0.0122(16)
C32 0.0248(17) 0.0248(17) 0.0314(18) -0.0021(14) -0.0132(14) 0.0036(14)
C33 0.0321(19) 0.0328(19) 0.0324(18) -0.0138(16) -0.0168(15) 0.0074(15)
C34 0.052(3) 0.062(3) 0.066(3) -0.039(2) -0.038(2) 0.039(2)
C35 0.085(4) 0.037(3) 0.135(6) -0.038(3) -0.087(4) 0.033(3)
C36 0.087(4) 0.031(2) 0.099(4) -0.005(2) -0.074(4) -0.005(3)
C37 0.044(2) 0.034(2) 0.044(2) 0.0098(18) -0.0240(19) -0.0100(17)
C38 0.038(2) 0.039(2) 0.045(5) -0.0258(19) 0.009(3) -0.015(2)
C39 0.034(2) 0.034(2) 0.033(2) -0.0213(19) -0.0053(17) -0.0086(17)
C40 0.039(3) 0.030(3) 0.033(2) -0.019(2) -0.006(2) -0.009(2)
C41 0.058(4) 0.040(3) 0.043(3) -0.026(3) 0.008(2) -0.017(2)
C42 0.054(4) 0.046(3) 0.058(4) -0.021(3) -0.001(3) -0.021(3)
C43 0.052(3) 0.039(3) 0.057(3) -0.023(3) -0.024(3) -0.001(2)
C44 0.048(3) 0.036(2) 0.013(2) -0.028(2) -0.006(2) 0.003(2)
C38' 0.038(2) 0.039(2) 0.045(5) -0.0258(19) 0.009(3) -0.015(2)
C39' 0.034(2) 0.034(2) 0.033(2) -0.0213(19) -0.0053(17) -0.0086(17)
C40' 0.039(3) 0.030(3) 0.033(2) -0.019(2) -0.006(2) -0.009(2)
C41' 0.058(4) 0.040(3) 0.043(3) -0.026(3) 0.008(2) -0.017(2)
C42' 0.054(4) 0.046(3) 0.058(4) -0.021(3) -0.001(3) -0.021(3)
C43' 0.052(3) 0.039(3) 0.057(3) -0.023(3) -0.024(3) -0.001(2)
C44' 0.048(3) 0.036(2) 0.013(2) -0.028(2) -0.006(2) 0.003(2)
C45 0.0167(14) 0.0158(14) 0.0241(15) -0.0062(11) -0.0045(11) 0.0020(11)
C46 0.0145(14) 0.0185(15) 0.0254(16) -0.0037(12) -0.0019(11) -0.0012(12)

loop_
_atom_type_symbol
_atom_type_description
_atom_type_scat_dispersion_real
_atom_type_scat_dispersion_imag
_atom_type_scat_source
C C 0.0033 0.0016 'International Tables Vol C Tables 4.2.6.8 and 6.1.1.4'
H H 0.0000 0.0000 'International Tables Vol C Tables 4.2.6.8 and 6.1.1.4'
N N 0.0061 0.0033 'International Tables Vol C Tables 4.2.6.8 and 6.1.1.4'
S S 0.1246 0.1234 'International Tables Vol C Tables 4.2.6.8 and 6.1.1.4'
Cl Cl 0.1484 0.1585 'International Tables Vol C Tables 4.2.6.8 and 6.1.1.4'
Sn Sn -0.6537 1.4246 'International Tables Vol C Tables 4.2.6.8 and 6.1.1.4'

loop_
_geom_angle_atom_site_label_1
_geom_angle_atom_site_label_2
_geom_angle_atom_site_label_3
_geom_angle_site_symmetry_1
_geom_angle_site_symmetry_3
_geom_angle
_geom_angle_publ_flag
C15 Sn1 C1 . . 110.37(12) ?
C15 Sn1 C8 . . 112.66(12) ?
C1 Sn1 C8 . . 109.34(13) ?
C15 Sn1 S1 . . 109.39(9) ?
C1 Sn1 S1 . . 108.10(9) ?
C8 Sn1 S1 . . 106.83(9) ?
C31 Sn2 C38 . . 113.9(3) ?
C31 Sn2 C38' . . 115.4(10) ?
C38 Sn2 C38' . . 7.2(14) ?
C31 Sn2 C24' . . 117.7(15) ?
C38 Sn2 C24' . . 106.8(19) ?
C38' Sn2 C24' . . 110.8(19) ?
C31 Sn2 C24 . . 115.2(5) ?
C38 Sn2 C24 . . 111.5(6) ?
C38' Sn2 C24 . . 115.5(7) ?
C24' Sn2 C24 . . 5(2) ?
C31 Sn2 S2 . . 107.24(12) ?
C38 Sn2 S2 . . 108.5(4) ?
C38' Sn2 S2 . . 101.5(13) ?
C24' Sn2 S2 . . 101.8(7) ?
C24 Sn2 S2 . . 99.2(2) ?
C40' Cl6' Cl6' . 2_777 155.1(5) ?
C22 S1 Sn1 . . 97.09(10) ?
C45 S2 Sn2 . . 96.57(11) ?
C23 N1 N2 . . 108.2(2) ?
C22 N2 N1 . . 105.2(2) ?
C22 N2 H2 . . 127.4 ?
N1 N2 H2 . . 127.4 ?
C23 N3 C22 . . 103.9(2) ?
C46 N4 N5 . . 102.1(2) ?
C45 N5 N4 . . 109.5(2) ?
C45 N6 C46 . . 102.8(3) ?
C45 N6 H6 . . 128.6 ?
C46 N6 H6 . . 128.6 ?
C2 C1 Sn1 . . 110.57(19) ?
C2 C1 H1A . . 109.5 ?
Sn1 C1 H1A . . 109.5 ?
C2 C1 H1B . . 109.5 ?
Sn1 C1 H1B . . 109.5 ?
H1A C1 H1B . . 108.1 ?
C3 C2 C7 . . 116.3(3) ?
C3 C2 C1 . . 122.7(3) ?
C7 C2 C1 . . 121.0(3) ?
C4 C3 C2 . . 122.7(3) ?
C4 C3 Cl1 . . 118.2(3) ?
C2 C3 Cl1 . . 119.1(2) ?
C5 C4 C3 . . 119.4(3) ?
C5 C4 H4 . . 120.3 ?
C3 C4 H4 . . 120.3 ?
C6 C5 C4 . . 119.5(3) ?
C6 C5 H5 . . 120.3 ?
C4 C5 H5 . . 120.3 ?
C5 C6 C7 . . 120.5(3) ?
C5 C6 H6A . . 119.8 ?
C7 C6 H6A . . 119.8 ?
C6 C7 C2 . . 121.6(3) ?
C6 C7 H7 . . 119.2 ?
C2 C7 H7 . . 119.2 ?
C9 C8 Sn1 . . 112.0(2) ?
C9 C8 H8A . . 109.2 ?
Sn1 C8 H8A . . 109.2 ?
C9 C8 H8B . . 109.2 ?
Sn1 C8 H8B . . 109.2 ?
H8A C8 H8B . . 107.9 ?
C10 C9 C14 . . 116.0(3) ?
C10 C9 C8 . . 122.8(3) ?
C14 C9 C8 . . 121.2(3) ?
C11 C10 C9 . . 123.0(3) ?
C11 C10 Cl2 . . 118.2(3) ?
C9 C10 Cl2 . . 118.8(2) ?
C10 C11 C12 . . 119.2(3) ?
C10 C11 H11 . . 120.4 ?
C12 C11 H11 . . 120.4 ?
C13 C12 C11 . . 119.5(3) ?
C13 C12 H12 . . 120.2 ?
C11 C12 H12 . . 120.2 ?
C12 C13 C14 . . 120.1(3) ?
C12 C13 H13 . . 119.9 ?
C14 C13 H13 . . 119.9 ?
C13 C14 C9 . . 122.0(3) ?
C13 C14 H14 . . 119.0 ?
C9 C14 H14 . . 119.0 ?
C16 C15 Sn1 . . 109.2(2) ?
C16 C15 H15A . . 109.8 ?
Sn1 C15 H15A . . 109.8 ?
C16 C15 H15B . . 109.8 ?
Sn1 C15 H15B . . 109.8 ?
H15A C15 H15B . . 108.3 ?
C21 C16 C17 . . 116.1(3) ?
C21 C16 C15 . . 120.7(3) ?
C17 C16 C15 . . 123.1(3) ?
C18 C17 C16 . . 122.8(3) ?
C18 C17 Cl3 . . 118.0(2) ?
C16 C17 Cl3 . . 119.2(2) ?
C19 C18 C17 . . 118.9(3) ?
C19 C18 H18 . . 120.5 ?
C17 C18 H18 . . 120.5 ?
C18 C19 C20 . . 119.8(3) ?
C18 C19 H19 . . 120.1 ?
C20 C19 H19 . . 120.1 ?
C21 C20 C19 . . 120.2(3) ?
C21 C20 H20 . . 119.9 ?
C19 C20 H20 . . 119.9 ?
C20 C21 C16 . . 122.1(3) ?
C20 C21 H21 . . 118.9 ?
C16 C21 H21 . . 118.9 ?
N2 C22 N3 . . 112.1(2) ?
N2 C22 S1 . . 124.3(2) ?
N3 C22 S1 . . 123.6(2) ?
N1 C23 N3 . . 110.5(3) ?
N1 C23 H23 . . 124.7 ?
N3 C23 H23 . . 124.7 ?
C25 C24 Sn2 . . 113.4(6) ?
C25 C24 H24A . . 108.9 ?
Sn2 C24 H24A . . 108.9 ?
C25 C24 H24B . . 108.9 ?
Sn2 C24 H24B . . 108.9 ?
H24A C24 H24B . . 107.7 ?
C26 C25 C30 . . 120.0 ?
C26 C25 C24 . . 118.5(9) ?
C30 C25 C24 . . 121.3(9) ?
C27 C26 C25 . . 120.0 ?
C27 C26 Cl4 . . 118.7(4) ?
C25 C26 Cl4 . . 121.3(4) ?
C26 C27 C28 . . 120.0 ?
C26 C27 H27 . . 120.0 ?
C28 C27 H27 . . 120.0 ?
C27 C28 C29 . . 120.0 ?
C27 C28 H28 . . 120.0 ?
C29 C28 H28 . . 120.0 ?
C30 C29 C28 . . 120.0 ?
C30 C29 H29 . . 120.0 ?
C28 C29 H29 . . 120.0 ?
C29 C30 C25 . . 120.0 ?
C29 C30 H30 . . 120.0 ?
C25 C30 H30 . . 120.0 ?
C25' C24' Sn2 . . 109.5(18) ?
C25' C24' H24C . . 109.8 ?
Sn2 C24' H24C . . 109.8 ?
C25' C24' H24D . . 109.8 ?
Sn2 C24' H24D . . 109.8 ?
H24C C24' H24D . . 108.2 ?
C26' C25' C30' . . 120.0 ?
C26' C25' C24' . . 126(3) ?
C30' C25' C24' . . 114(3) ?
C25' C26' C27' . . 120.0 ?
C25' C26' Cl4' . . 120.7(14) ?
C27' C26' Cl4' . . 119.3(14) ?
C26' C27' C28' . . 120.0 ?
C26' C27' H27' . . 120.0 ?
C28' C27' H27' . . 120.0 ?
C29' C28' C27' . . 120.0 ?
C29' C28' H28' . . 120.0 ?
C27' C28' H28' . . 120.0 ?
C28' C29' C30' . . 120.0 ?
C28' C29' H29' . . 120.0 ?
C30' C29' H29' . . 120.0 ?
C29' C30' C25' . . 120.0 ?
C29' C30' H30' . . 120.0 ?
C25' C30' H30' . . 120.0 ?
C32 C31 Sn2 . . 111.0(2) ?
C32 C31 H31A . . 109.4 ?
Sn2 C31 H31A . . 109.4 ?
C32 C31 H31B . . 109.4 ?
Sn2 C31 H31B . . 109.4 ?
H31A C31 H31B . . 108.0 ?
C37 C32 C33 . . 117.1(4) ?
C37 C32 C31 . . 120.7(4) ?
C33 C32 C31 . . 122.1(3) ?
C34 C33 C32 . . 123.0(4) ?
C34 C33 Cl5 . . 118.6(3) ?
C32 C33 Cl5 . . 118.3(3) ?
C33 C34 C35 . . 118.0(5) ?
C33 C34 H34 . . 121.0 ?
C35 C34 H34 . . 121.0 ?
C36 C35 C34 . . 120.4(4) ?
C36 C35 H35 . . 119.8 ?
C34 C35 H35 . . 119.8 ?
C35 C36 C37 . . 120.5(5) ?
C35 C36 H36 . . 119.7 ?
C37 C36 H36 . . 119.7 ?
C36 C37 C32 . . 120.9(5) ?
C36 C37 H37 . . 119.5 ?
C32 C37 H37 . . 119.5 ?
C39 C38 Sn2 . . 113.5(4) ?
C39 C38 H38A . . 108.9 ?
Sn2 C38 H38A . . 108.9 ?
C39 C38 H38B . . 108.9 ?
Sn2 C38 H38B . . 108.9 ?
H38A C38 H38B . . 107.7 ?
C40 C39 C44 . . 120.0 ?
C40 C39 C38 . . 121.0(5) ?
C44 C39 C38 . . 119.0(5) ?
C39 C40 C41 . . 120.0 ?
C39 C40 Cl6 . . 122.2(2) ?
C41 C40 Cl6 . . 117.8(2) ?
C42 C41 C40 . . 120.0 ?
C42 C41 H41 . . 120.0 ?
C40 C41 H41 . . 120.0 ?
C41 C42 C43 . . 120.0 ?
C41 C42 H42 . . 120.0 ?
C43 C42 H42 . . 120.0 ?
C44 C43 C42 . . 120.0 ?
C44 C43 H43 . . 120.0 ?
C42 C43 H43 . . 120.0 ?
C43 C44 C39 . . 120.0 ?
C43 C44 H44 . . 120.0 ?
C39 C44 H44 . . 120.0 ?
C39' C38' Sn2 . . 107.3(8) ?
C39' C38' H38C . . 110.3 ?
Sn2 C38' H38C . . 110.3 ?
C39' C38' H38D . . 110.3 ?
Sn2 C38' H38D . . 110.3 ?
H38C C38' H38D . . 108.5 ?
C40' C39' C44' . . 120.0 ?
C40' C39' C38' . . 118(2) ?
C44' C39' C38' . . 122(2) ?
C39' C40' C41' . . 120.0 ?
C39' C40' Cl6' . . 120.7(7) ?
C41' C40' Cl6' . . 119.2(7) ?
C42' C41' C40' . . 120.0 ?
C42' C41' H41' . . 120.0 ?
C40' C41' H41' . . 120.0 ?
C41' C42' C43' . . 120.0 ?
C41' C42' H42' . . 120.0 ?
C43' C42' H42' . . 120.0 ?
C44' C43' C42' . . 120.0 ?
C44' C43' H43' . . 120.0 ?
C42' C43' H43' . . 120.0 ?
C43' C44' C39' . . 120.0 ?
C43' C44' H44' . . 120.0 ?
C39' C44' H44' . . 120.0 ?
N6 C45 N5 . . 110.1(3) ?
N6 C45 S2 . . 126.8(2) ?
N5 C45 S2 . . 123.1(2) ?
N4 C46 N6 . . 115.4(3) ?
N4 C46 H46 . . 122.3 ?
N6 C46 H46 . . 122.3 ?

loop_
_geom_bond_atom_site_label_1
_geom_bond_atom_site_label_2
_geom_bond_site_symmetry_2
_geom_bond_distance
_geom_bond_publ_flag
Sn1 C15 . 2.163(3) ?
Sn1 C1 . 2.168(3) ?
Sn1 C8 . 2.168(3) ?
Sn1 S1 . 2.4667(14) ?
Sn2 C31 . 2.151(4) ?
Sn2 C38 . 2.174(5) ?
Sn2 C38' . 2.174(8) ?
Sn2 C24' . 2.174(8) ?
Sn2 C24 . 2.174(4) ?
Sn2 S2 . 2.4617(13) ?
Cl1 C3 . 1.751(3) ?
Cl2 C10 . 1.749(3) ?
Cl3 C17 . 1.748(3) ?
Cl4 C26 . 1.734(3) ?
Cl4' C26' . 1.738(9) ?
Cl5 C33 . 1.754(4) ?
Cl6 C40 . 1.720(3) ?
Cl6' C40' . 1.732(7) ?
Cl6' Cl6' 2_777 2.379(9) ?
S1 C22 . 1.757(3) ?
S2 C45 . 1.748(3) ?
N1 C23 . 1.321(4) ?
N1 N2 . 1.374(3) ?
N2 C22 . 1.314(4) ?
N2 H2 . 0.8600 ?
N3 C23 . 1.343(4) ?
N3 C22 . 1.365(4) ?
N4 C46 . 1.312(4) ?
N4 N5 . 1.376(4) ?
N5 C45 . 1.340(4) ?
N6 C45 . 1.329(4) ?
N6 C46 . 1.359(4) ?
N6 H6 . 0.8600 ?
C1 C2 . 1.493(4) ?
C1 H1A . 0.9900 ?
C1 H1B . 0.9900 ?
C2 C3 . 1.397(4) ?
C2 C7 . 1.400(4) ?
C3 C4 . 1.389(4) ?
C4 C5 . 1.386(5) ?
C4 H4 . 0.9500 ?
C5 C6 . 1.381(5) ?
C5 H5 . 0.9500 ?
C6 C7 . 1.389(5) ?
C6 H6A . 0.9500 ?
C7 H7 . 0.9500 ?
C8 C9 . 1.499(4) ?
C8 H8A . 0.9900 ?
C8 H8B . 0.9900 ?
C9 C10 . 1.394(5) ?
C9 C14 . 1.402(4) ?
C10 C11 . 1.382(5) ?
C11 C12 . 1.392(5) ?
C11 H11 . 0.9500 ?
C12 C13 . 1.383(5) ?
C12 H12 . 0.9500 ?
C13 C14 . 1.385(5) ?
C13 H13 . 0.9500 ?
C14 H14 . 0.9500 ?
C15 C16 . 1.495(4) ?
C15 H15A . 0.9900 ?
C15 H15B . 0.9900 ?
C16 C21 . 1.401(4) ?
C16 C17 . 1.401(4) ?
C17 C18 . 1.393(5) ?
C18 C19 . 1.388(5) ?
C18 H18 . 0.9500 ?
C19 C20 . 1.390(5) ?
C19 H19 . 0.9500 ?
C20 C21 . 1.381(5) ?
C20 H20 . 0.9500 ?
C21 H21 . 0.9500 ?
C23 H23 . 0.9500 ?
C24 C25 . 1.508(5) ?
C24 H24A . 0.9900 ?
C24 H24B . 0.9900 ?
C25 C26 . 1.3900 ?
C25 C30 . 1.3900 ?
C26 C27 . 1.3900 ?
C27 C28 . 1.3900 ?
C27 H27 . 0.9500 ?
C28 C29 . 1.3900 ?
C28 H28 . 0.9500 ?
C29 C30 . 1.3900 ?
C29 H29 . 0.9500 ?
C30 H30 . 0.9500 ?
C24' C25' . 1.501(10) ?
C24' H24C . 0.9900 ?
C24' H24D . 0.9900 ?
C25' C26' . 1.3900 ?
C25' C30' . 1.3900 ?
C26' C27' . 1.3900 ?
C27' C28' . 1.3900 ?
C27' H27' . 0.9500 ?
C28' C29' . 1.3900 ?
C28' H28' . 0.9500 ?
C29' C30' . 1.3900 ?
C29' H29' . 0.9500 ?
C30' H30' . 0.9500 ?
C31 C32 . 1.489(5) ?
C31 H31A . 0.9900 ?
C31 H31B . 0.9900 ?
C32 C37 . 1.391(5) ?
C32 C33 . 1.390(5) ?
C33 C34 . 1.379(5) ?
C34 C35 . 1.387(8) ?
C34 H34 . 0.9500 ?
C35 C36 . 1.378(9) ?
C35 H35 . 0.9500 ?
C36 C37 . 1.374(7) ?
C36 H36 . 0.9500 ?
C37 H37 . 0.9500 ?
C38 C39 . 1.507(7) ?
C38 H38A . 0.9900 ?
C38 H38B . 0.9900 ?
C39 C40 . 1.3900 ?
C39 C44 . 1.3900 ?
C40 C41 . 1.3900 ?
C41 C42 . 1.3900 ?
C41 H41 . 0.9500 ?
C42 C43 . 1.3900 ?
C42 H42 . 0.9500 ?
C43 C44 . 1.3900 ?
C43 H43 . 0.9500 ?
C44 H44 . 0.9500 ?
C38' C39' . 1.501(10) ?
C38' H38C . 0.9900 ?
C38' H38D . 0.9900 ?
C39' C40' . 1.3900 ?
C39' C44' . 1.3900 ?
C40' C41' . 1.3900 ?
C41' C42' . 1.3900 ?
C41' H41' . 0.9500 ?
C42' C43' . 1.3900 ?
C42' H42' . 0.9500 ?
C43' C44' . 1.3900 ?
C43' H43' . 0.9500 ?
C44' H44' . 0.9500 ?
C46 H46 . 0.9500 ?

loop_
_geom_hbond_atom_site_label_D
_geom_hbond_atom_site_label_H
_geom_hbond_atom_site_label_A
_geom_hbond_site_symmetry_A
_geom_hbond_distance_DH
_geom_hbond_distance_HA
_geom_hbond_distance_DA
_geom_hbond_angle_DHA
_geom_hbond_publ_flag
N2 H2 N5 . 0.86 2.07 2.916(4) 170 yes

loop_
_geom_torsion_atom_site_label_1
_geom_torsion_atom_site_label_2
_geom_torsion_atom_site_label_3
_geom_torsion_atom_site_label_4
_geom_torsion_site_symmetry_1
_geom_torsion_site_symmetry_2
_geom_torsion_site_symmetry_3
_geom_torsion_site_symmetry_4
_geom_torsion
_geom_torsion_publ_flag
C15 Sn1 S1 C22 . . . . 117.76(13) ?
C1 Sn1 S1 C22 . . . . -2.45(13) ?
C8 Sn1 S1 C22 . . . . -120.02(14) ?
C31 Sn2 S2 C45 . . . . -58.74(15) ?
C38 Sn2 S2 C45 . . . . 64.7(2) ?
C38' Sn2 S2 C45 . . . . 62.7(6) ?
C24' Sn2 S2 C45 . . . . 177.1(19) ?
C24 Sn2 S2 C45 . . . . -178.8(6) ?
C23 N1 N2 C22 . . . . 0.7(3) ?
C46 N4 N5 C45 . . . . -0.5(3) ?
C15 Sn1 C1 C2 . . . . 98.9(2) ?
C8 Sn1 C1 C2 . . . . -25.5(2) ?
S1 Sn1 C1 C2 . . . . -141.5(2) ?
Sn1 C1 C2 C3 . . . . 89.6(3) ?
Sn1 C1 C2 C7 . . . . -89.7(3) ?
C7 C2 C3 C4 . . . . -1.2(5) ?
C1 C2 C3 C4 . . . . 179.5(3) ?
C7 C2 C3 Cl1 . . . . 178.8(2) ?
C1 C2 C3 Cl1 . . . . -0.5(4) ?
C2 C3 C4 C5 . . . . 1.8(5) ?
Cl1 C3 C4 C5 . . . . -178.2(3) ?
C3 C4 C5 C6 . . . . -0.8(5) ?
C4 C5 C6 C7 . . . . -0.7(5) ?
C5 C6 C7 C2 . . . . 1.2(5) ?
C3 C2 C7 C6 . . . . -0.2(4) ?
C1 C2 C7 C6 . . . . 179.1(3) ?
C15 Sn1 C8 C9 . . . . -28.2(3) ?
C1 Sn1 C8 C9 . . . . 94.9(2) ?
S1 Sn1 C8 C9 . . . . -148.4(2) ?
Sn1 C8 C9 C10 . . . . 85.0(3) ?
Sn1 C8 C9 C14 . . . . -94.2(3) ?
C14 C9 C10 C11 . . . . -2.3(5) ?
C8 C9 C10 C11 . . . . 178.4(3) ?
C14 C9 C10 Cl2 . . . . 178.1(2) ?
C8 C9 C10 Cl2 . . . . -1.1(4) ?
C9 C10 C11 C12 . . . . 2.2(5) ?
Cl2 C10 C11 C12 . . . . -178.2(2) ?
C10 C11 C12 C13 . . . . -0.3(5) ?
C11 C12 C13 C14 . . . . -1.4(5) ?
C12 C13 C14 C9 . . . . 1.3(5) ?
C10 C9 C14 C13 . . . . 0.6(4) ?
C8 C9 C14 C13 . . . . 179.8(3) ?
C1 Sn1 C15 C16 . . . . -27.4(2) ?
C8 Sn1 C15 C16 . . . . 95.2(2) ?
S1 Sn1 C15 C16 . . . . -146.19(18) ?
Sn1 C15 C16 C21 . . . . -91.4(3) ?
Sn1 C15 C16 C17 . . . . 85.8(3) ?
C21 C16 C17 C18 . . . . -1.6(5) ?
C15 C16 C17 C18 . . . . -178.9(3) ?
C21 C16 C17 Cl3 . . . . 178.5(2) ?
C15 C16 C17 Cl3 . . . . 1.1(4) ?
C16 C17 C18 C19 . . . . 0.8(5) ?
Cl3 C17 C18 C19 . . . . -179.2(3) ?
C17 C18 C19 C20 . . . . 0.1(5) ?
C18 C19 C20 C21 . . . . -0.3(5) ?
C19 C20 C21 C16 . . . . -0.5(5) ?
C17 C16 C21 C20 . . . . 1.4(5) ?
C15 C16 C21 C20 . . . . 178.8(3) ?
N1 N2 C22 N3 . . . . -1.1(3) ?
N1 N2 C22 S1 . . . . 179.1(2) ?
C23 N3 C22 N2 . . . . 1.1(3) ?
C23 N3 C22 S1 . . . . -179.1(2) ?
Sn1 S1 C22 N2 . . . . -85.9(3) ?
Sn1 S1 C22 N3 . . . . 94.3(2) ?
N2 N1 C23 N3 . . . . 0.0(3) ?
C22 N3 C23 N1 . . . . -0.7(3) ?
C31 Sn2 C24 C25 . . . . -132.8(10) ?
C38 Sn2 C24 C25 . . . . 95.4(12) ?
C38' Sn2 C24 C25 . . . . 88.8(19) ?
C24' Sn2 C24 C25 . . . . 105(13) ?
S2 Sn2 C24 C25 . . . . -18.7(13) ?
Sn2 C24 C25 C26 . . . . 89.1(12) ?
Sn2 C24 C25 C30 . . . . -87.0(12) ?
C30 C25 C26 C27 . . . . 0.0 ?
C24 C25 C26 C27 . . . . -176.1(10) ?
C30 C25 C26 Cl4 . . . . 179.5(8) ?
C24 C25 C26 Cl4 . . . . 3.3(7) ?
C25 C26 C27 C28 . . . . 0.0 ?
Cl4 C26 C27 C28 . . . . -179.5(8) ?
C26 C27 C28 C29 . . . . 0.0 ?
C27 C28 C29 C30 . . . . 0.0 ?
C28 C29 C30 C25 . . . . 0.0 ?
C26 C25 C30 C29 . . . . 0.0 ?
C24 C25 C30 C29 . . . . 176.0(10) ?
C31 Sn2 C24' C25' . . . . -132(3) ?
C38 Sn2 C24' C25' . . . . 99(4) ?
C38' Sn2 C24' C25' . . . . 92(4) ?
C24 Sn2 C24' C25' . . . . -72(9) ?
S2 Sn2 C24' C25' . . . . -15(4) ?
Sn2 C24' C25' C26' . . . . 84(4) ?
Sn2 C24' C25' C30' . . . . -97(3) ?
C30' C25' C26' C27' . . . . 0.0 ?
C24' C25' C26' C27' . . . . 178(3) ?
C30' C25' C26' Cl4' . . . . -177(2) ?
C24' C25' C26' Cl4' . . . . 1(2) ?
C25' C26' C27' C28' . . . . 0.0 ?
Cl4' C26' C27' C28' . . . . 177(2) ?
C26' C27' C28' C29' . . . . 0.0 ?
C27' C28' C29' C30' . . . . 0.0 ?
C28' C29' C30' C25' . . . . 0.0 ?
C26' C25' C30' C29' . . . . 0.0 ?
C24' C25' C30' C29' . . . . -178(3) ?
C38 Sn2 C31 C32 . . . . 158.0(4) ?
C38' Sn2 C31 C32 . . . . 165.8(11) ?
C24' Sn2 C31 C32 . . . . 31.9(15) ?
C24 Sn2 C31 C32 . . . . 27.3(5) ?
S2 Sn2 C31 C32 . . . . -82.0(3) ?
Sn2 C31 C32 C37 . . . . 99.2(4) ?
Sn2 C31 C32 C33 . . . . -77.8(4) ?
C37 C32 C33 C34 . . . . 0.5(6) ?
C31 C32 C33 C34 . . . . 177.6(4) ?
C37 C32 C33 Cl5 . . . . -178.2(3) ?
C31 C32 C33 Cl5 . . . . -1.1(5) ?
C32 C33 C34 C35 . . . . -0.3(6) ?
Cl5 C33 C34 C35 . . . . 178.4(3) ?
C33 C34 C35 C36 . . . . -0.6(7) ?
C34 C35 C36 C37 . . . . 1.4(8) ?
C35 C36 C37 C32 . . . . -1.2(7) ?
C33 C32 C37 C36 . . . . 0.3(6) ?
C31 C32 C37 C36 . . . . -176.9(4) ?
C31 Sn2 C38 C39 . . . . -150.9(7) ?
C38' Sn2 C38 C39 . . . . 106(9) ?
C24' Sn2 C38 C39 . . . . -19.3(10) ?
C24 Sn2 C38 C39 . . . . -18.4(9) ?
S2 Sn2 C38 C39 . . . . 89.8(7) ?
Sn2 C38 C39 C40 . . . . 78.8(8) ?
Sn2 C38 C39 C44 . . . . -102.0(6) ?
C44 C39 C40 C41 . . . . 0.0 ?
C38 C39 C40 C41 . . . . 179.2(5) ?
C44 C39 C40 Cl6 . . . . -178.9(3) ?
C38 C39 C40 Cl6 . . . . 0.3(5) ?
C39 C40 C41 C42 . . . . 0.0 ?
Cl6 C40 C41 C42 . . . . 178.9(3) ?
C40 C41 C42 C43 . . . . 0.0 ?
C41 C42 C43 C44 . . . . 0.0 ?
C42 C43 C44 C39 . . . . 0.0 ?
C40 C39 C44 C43 . . . . 0.0 ?
C38 C39 C44 C43 . . . . -179.2(5) ?
C31 Sn2 C38' C39' . . . . -132(2) ?
C38 Sn2 C38' C39' . . . . -52(6) ?
C24' Sn2 C38' C39' . . . . 5(3) ?
C24 Sn2 C38' C39' . . . . 6(3) ?
S2 Sn2 C38' C39' . . . . 112(2) ?
Sn2 C38' C39' C40' . . . . 70(2) ?
Sn2 C38' C39' C44' . . . . -107.1(18) ?
C44' C39' C40' C41' . . . . 0.0 ?
C38' C39' C40' C41' . . . . -177.1(13) ?
C44' C39' C40' Cl6' . . . . 178.4(9) ?
C38' C39' C40' Cl6' . . . . 1.3(12) ?
Cl6' Cl6' C40' C39' 2_777 . . . 92.8(12) ?
Cl6' Cl6' C40' C41' 2_777 . . . -88.8(13) ?
C39' C40' C41' C42' . . . . 0.0 ?
Cl6' C40' C41' C42' . . . . -178.4(9) ?
C40' C41' C42' C43' . . . . 0.0 ?
C41' C42' C43' C44' . . . . 0.0 ?
C42' C43' C44' C39' . . . . 0.0 ?
C40' C39' C44' C43' . . . . 0.0 ?
C38' C39' C44' C43' . . . . 177.0(13) ?
C46 N6 C45 N5 . . . . -0.8(3) ?
C46 N6 C45 S2 . . . . 178.7(2) ?
N4 N5 C45 N6 . . . . 0.9(3) ?
N4 N5 C45 S2 . . . . -178.7(2) ?
Sn2 S2 C45 N6 . . . . -0.8(3) ?
Sn2 S2 C45 N5 . . . . 178.7(2) ?
N5 N4 C46 N6 . . . . 0.0(3) ?
C45 N6 C46 N4 . . . . 0.5(4) ?
